data_4519407
loop_
_publ_author_name
'Abe, Ryota'
'Tsuchido, Yoshitaka'
'Ide, Tomohito'
'Koizumi, Take-Aki'
'Osakada, Kohtaro'

_publ_section_title
;
 Digold(I) Thianthrenyl Complexes. Effect of Diphosphine Ligands on
 Molecular Structures in the Solid State and in Solution.
;
_journal_issue 11
_journal_name_full 'ACS omega'
_journal_page_first 9594
_journal_page_last 9601
_journal_paper_doi 10.1021/acsomega.1c06938
_journal_volume 7
_journal_year 2022
_chemical_formula_moiety 'C34 H20 S4'
_chemical_formula_sum 'C34 H20 S4'
_chemical_formula_weight 556.74
_space_group_crystal_system monoclinic
_space_group_IT_number 14
_space_group_name_Hall '-P 2yn'
_space_group_name_H-M_alt 'P 1 21/n 1'
_atom_sites_solution_hydrogens geom
_audit_creation_date 2018-11-29
_audit_creation_method
;
Olex2 1.2
(compiled May 18 2018 14:05:52 for OlexSys, GUI svn.r5506)
;
_cell_angle_alpha 90
_cell_angle_beta 97.2750(10)
_cell_angle_gamma 90
_cell_formula_units_Z 12
_cell_length_a 21.0190(18)
_cell_length_b 7.8788(7)
_cell_length_c 46.469(4)
_cell_measurement_reflns_used 9955
_cell_measurement_temperature 73
_cell_measurement_theta_max 28.43
_cell_measurement_theta_min 2.30
_cell_volume 7633.5(11)
_computing_molecular_graphics 'Olex2 (Dolomanov et al., 2009)'
_computing_publication_material 'Olex2 (Dolomanov et al., 2009)'
_computing_structure_refinement 'ShelXL (Sheldrick, 2015)'
_computing_structure_solution 'SHELXT 2014/5 (Sheldrick, 2014)'
_diffrn_ambient_temperature 73
_diffrn_measured_fraction_theta_full 0.998
_diffrn_measured_fraction_theta_max 0.960
_diffrn_measurement_device_type 'Bruker APEX-II CCD'
_diffrn_measurement_method '\f and \w scans'
_diffrn_radiation_type MoK\a
_diffrn_radiation_wavelength 0.71073
_diffrn_reflns_av_R_equivalents 0.0416
_diffrn_reflns_av_unetI/netI 0.0632
_diffrn_reflns_Laue_measured_fraction_full 0.998
_diffrn_reflns_Laue_measured_fraction_max 0.960
_diffrn_reflns_limit_h_max 23
_diffrn_reflns_limit_h_min -28
_diffrn_reflns_limit_k_max 10
_diffrn_reflns_limit_k_min -10
_diffrn_reflns_limit_l_max 49
_diffrn_reflns_limit_l_min -61
_diffrn_reflns_number 43975
_diffrn_reflns_point_group_measured_fraction_full 0.998
_diffrn_reflns_point_group_measured_fraction_max 0.960
_diffrn_reflns_theta_full 25.242
_diffrn_reflns_theta_max 28.454
_diffrn_reflns_theta_min 1.544
_diffrn_standards_number 0
_exptl_absorpt_coefficient_mu 0.398
_exptl_absorpt_correction_type none
_exptl_crystal_colour colourless
_exptl_crystal_colour_primary colourless
_exptl_crystal_density_diffrn 1.453
_exptl_crystal_description plate
_exptl_crystal_F_000 3456
_exptl_crystal_size_max 0.337
_exptl_crystal_size_mid 0.04
_exptl_crystal_size_min 0.019
_refine_diff_density_max 0.417
_refine_diff_density_min -0.472
_refine_diff_density_rms 0.071
_refine_ls_extinction_method none
_refine_ls_goodness_of_fit_ref 1.010
_refine_ls_hydrogen_treatment constr
_refine_ls_matrix_type full
_refine_ls_number_parameters 1027
_refine_ls_number_reflns 18528
_refine_ls_number_restraints 0
_refine_ls_restrained_S_all 1.010
_refine_ls_R_factor_all 0.0811
_refine_ls_R_factor_gt 0.0473
_refine_ls_shift/su_max 0.002
_refine_ls_shift/su_mean 0.000
_refine_ls_structure_factor_coef Fsqd
_refine_ls_weighting_details 'w=1/[\s^2^(Fo^2^)+(0.0417P)^2^+4.5376P] where P=(Fo^2^+2Fc^2^)/3'
_refine_ls_weighting_scheme calc
_refine_ls_wR_factor_gt 0.0949
_refine_ls_wR_factor_ref 0.1048
_reflns_Friedel_coverage 0.000
_reflns_number_gt 13024
_reflns_number_total 18528
_reflns_threshold_expression 'I > 2\s(I)'
_cod_data_source_file ao1c06938_si_005.cif
_cod_data_source_block abe_451_1_0m_a
_cod_database_code 4519407
_shelx_shelxl_version_number 2018/3
_shelx_space_group_comment
;
The symmetry employed for this shelxl refinement is uniquely defined
by the following loop, which should always be used as a source of
symmetry information in preference to the above space-group names.
They are only intended as comments.
;
_shelx_estimated_absorpt_t_max 0.992
_shelx_estimated_absorpt_t_min 0.878
_olex2_refinement_description
;
1. Fixed Uiso
 At 1.2 times of:
  All C(H) groups
2.a Aromatic/amide H refined with riding coordinates:
 C75(H), C55(HA), C9(H9), C57(HB), C14(H14), C89(HC), C56(HD), C31(H31),
 C95(HE), C69(HF), C77(HG), C22(H22), C10(H10), C90(HH), C24(H24), C80(HI),
 C76(HJ), C13(H13), C79(HK), C66(HL), C91(HM), C23(H23), C28(H28), C12(H12),
 C46(HN), C85(HO), C4(H4), C5(H5), C47(HP), C67(HQ), C97(HR), C16(H16),
 C29(H29), C81(HS), C17(H17), C48(HT), C84(HU), C68(HV), C18(H18), C50(HW),
 C42(HX), C96(HY), C52(HZ), C1(H1), C51(H0AA), C98(H1AA), C30(H30), C43(H2AA),
 C3(H3), C62(H3AA), C44(H4AA), C83(H5AA), C2(H2), C65(H6AA), C37(H7AA),
 C63(H8AA), C64(H9AA), C36(H0BA), C34(H1BA), C35(H2BA)
;
_olex2_submission_special_instructions 'No special instructions were received'

loop_
_space_group_symop_operation_xyz
'x, y, z'
'-x+1/2, y+1/2, -z+1/2'
'-x, -y, -z'
'x-1/2, -y-1/2, z-1/2'

loop_
_atom_site_label
_atom_site_type_symbol
_atom_site_fract_x
_atom_site_fract_y
_atom_site_fract_z
_atom_site_U_iso_or_equiv
_atom_site_adp_type
_atom_site_occupancy
_atom_site_site_symmetry_order
_atom_site_calc_flag
_atom_site_refinement_flags_posn
_atom_site_refinement_flags_adp
_atom_site_refinement_flags_occupancy
_atom_site_disorder_assembly
_atom_site_disorder_group
S10 S 0.52775(3) 0.57366(8) 0.70610(2) 0.01577(12) Uani 1 1 d . . . . .
S9 S 0.63605(3) 0.58809(8) 0.76180(2) 0.01782(13) Uani 1 1 d . . . . .
S4 S 0.36583(3) 0.39748(8) 0.66394(2) 0.01692(13) Uani 1 1 d . . . . .
S2 S 0.04827(3) 0.25011(8) 0.63502(2) 0.01781(13) Uani 1 1 d . . . . .
S1 S 0.02397(3) 0.34675(8) 0.70002(2) 0.02003(13) Uani 1 1 d . . . . .
S3 S 0.35740(3) 0.36176(8) 0.73270(2) 0.01888(13) Uani 1 1 d . . . . .
S8 S 0.06254(3) 0.76317(8) 0.48436(2) 0.01928(13) Uani 1 1 d . . . . .
S12 S 0.69611(3) 0.68097(8) 0.61376(2) 0.01826(13) Uani 1 1 d . . . . .
S7 S 0.07047(3) 0.83235(8) 0.41610(2) 0.02020(13) Uani 1 1 d . . . . .
S11 S 0.83112(3) 0.61758(8) 0.65400(2) 0.02068(13) Uani 1 1 d . . . . .
S6 S 0.38319(3) 0.93549(8) 0.52077(2) 0.02145(14) Uani 1 1 d . . . . .
S5 S 0.41318(3) 0.87658(10) 0.45542(2) 0.02901(16) Uani 1 1 d . . . . .
C73 C 0.60005(10) 0.6862(3) 0.70481(5) 0.0137(5) Uani 1 1 d . . . . .
C71 C 0.60235(11) 0.3921(3) 0.74900(5) 0.0154(5) Uani 1 1 d . . . . .
C72 C 0.64711(11) 0.6921(3) 0.72899(5) 0.0146(5) Uani 1 1 d . . . . .
C11 C 0.16445(11) 0.4124(3) 0.61430(5) 0.0147(5) Uani 1 1 d . . . . .
C93 C 0.70071(11) 0.5525(3) 0.64527(5) 0.0156(5) Uani 1 1 d . . . . .
C58 C 0.12563(11) 0.9257(3) 0.44340(5) 0.0155(5) Uani 1 1 d . . . . .
C70 C 0.55421(10) 0.3872(3) 0.72534(5) 0.0141(5) Uani 1 1 d . . . . .
C92 C 0.75895(11) 0.5264(3) 0.66271(5) 0.0159(5) Uani 1 1 d . . . . .
C74 C 0.60831(11) 0.7811(3) 0.67997(5) 0.0141(5) Uani 1 1 d . . . . .
C78 C 0.55892(10) 0.7861(3) 0.65358(5) 0.0144(5) Uani 1 1 d . . . . .
C54 C 0.16657(11) 0.9755(3) 0.49379(5) 0.0145(5) Uani 1 1 d . . . . .
C8 C 0.15541(10) 0.4491(3) 0.64524(4) 0.0136(5) Uani 1 1 d . . . . .
C75 C 0.66169(11) 0.8870(3) 0.68080(5) 0.0169(5) Uani 1 1 d . . . . .
H H 0.665834 0.959160 0.664768 0.020 Uiso 1 1 calc R . . . .
C7 C 0.10206(11) 0.3834(3) 0.65694(5) 0.0143(5) Uani 1 1 d . . . . .
C25 C 0.30101(11) 0.2602(3) 0.70671(5) 0.0157(5) Uani 1 1 d . . . . .
C21 C 0.25813(10) 0.1976(3) 0.65690(4) 0.0132(5) Uani 1 1 d . . . . .
C55 C 0.21186(11) 1.0855(3) 0.48471(5) 0.0179(5) Uani 1 1 d . . . . .
HA H 0.241573 1.140582 0.498791 0.021 Uiso 1 1 calc R . . . .
C59 C 0.12240(10) 0.8967(3) 0.47289(5) 0.0158(5) Uani 1 1 d . . . . .
C94 C 0.74744(11) 0.8518(3) 0.62587(5) 0.0174(5) Uani 1 1 d . . . . .
C87 C 0.54504(10) 0.6472(3) 0.63373(5) 0.0147(5) Uani 1 1 d . . . . .
C9 C 0.19674(11) 0.5577(3) 0.66222(5) 0.0160(5) Uani 1 1 d . . . . .
H9 H 0.232480 0.604542 0.654379 0.019 Uiso 1 1 calc R . . . .
C00Y C 0.03324(10) 0.0917(3) 0.66014(5) 0.0163(5) Uani 1 1 d . . . . .
C19 C 0.26174(11) 0.2185(3) 0.62498(5) 0.0138(5) Uani 1 1 d . . . . .
C15 C 0.22407(11) 0.3129(3) 0.57556(5) 0.0164(5) Uani 1 1 d . . . . .
C20 C 0.21654(11) 0.3144(3) 0.60593(5) 0.0146(5) Uani 1 1 d . . . . .
C26 C 0.30419(10) 0.2773(3) 0.67692(5) 0.0141(5) Uani 1 1 d . . . . .
C013 C 0.02400(11) 0.1321(3) 0.68861(5) 0.0180(5) Uani 1 1 d . . . . .
C6 C 0.09232(11) 0.4243(3) 0.68539(5) 0.0160(5) Uani 1 1 d . . . . .
C57 C 0.17179(11) 1.0347(3) 0.43486(5) 0.0180(5) Uani 1 1 d . . . . .
HB H 0.174112 1.053246 0.414823 0.022 Uiso 1 1 calc R . . . .
C88 C 0.64519(11) 0.4687(3) 0.65180(5) 0.0152(5) Uani 1 1 d . . . . .
C27 C 0.36828(10) 0.5767(3) 0.68669(5) 0.0149(5) Uani 1 1 d . . . . .
C53 C 0.16203(11) 0.9483(3) 0.52535(5) 0.0164(5) Uani 1 1 d . . . . .
C14 C 0.17861(12) 0.3947(3) 0.55520(5) 0.0193(5) Uani 1 1 d . . . . .
H14 H 0.183796 0.391083 0.535198 0.023 Uiso 1 1 calc R . . . .
C89 C 0.65103(11) 0.3511(3) 0.67426(5) 0.0170(5) Uani 1 1 d . . . . .
HC H 0.614643 0.286380 0.677740 0.020 Uiso 1 1 calc R . . . .
C56 C 0.21441(11) 1.1163(3) 0.45553(5) 0.0191(5) Uani 1 1 d . . . . .
HD H 0.245244 1.192984 0.449710 0.023 Uiso 1 1 calc R . . . .
C31 C 0.37228(11) 0.7085(3) 0.73381(5) 0.0188(5) Uani 1 1 d . . . . .
H31 H 0.368953 0.700688 0.753962 0.023 Uiso 1 1 calc R . . . .
C95 C 0.72959(12) 1.0162(3) 0.61699(5) 0.0212(5) Uani 1 1 d . . . . .
HE H 0.689569 1.035265 0.605472 0.025 Uiso 1 1 calc R . . . .
C69 C 0.52455(11) 0.2329(3) 0.71718(5) 0.0176(5) Uani 1 1 d . . . . .
HF H 0.491693 0.228942 0.701150 0.021 Uiso 1 1 calc R . . . .
C99 C 0.80563(11) 0.8250(3) 0.64331(5) 0.0175(5) Uani 1 1 d . . . . .
C77 C 0.70222(11) 0.7899(3) 0.72840(5) 0.0169(5) Uani 1 1 d . . . . .
HG H 0.735160 0.788076 0.744412 0.020 Uiso 1 1 calc R . . . .
C86 C 0.58154(11) 0.4934(3) 0.63367(5) 0.0153(5) Uani 1 1 d . . . . .
C41 C 0.27569(11) 0.7391(3) 0.50535(5) 0.0167(5) Uani 1 1 d . . . . .
C22 C 0.21254(11) 0.0933(3) 0.66705(5) 0.0162(5) Uani 1 1 d . . . . .
H22 H 0.182425 0.035091 0.653590 0.019 Uiso 1 1 calc R . . . .
C10 C 0.18689(11) 0.5993(3) 0.69048(5) 0.0191(5) Uani 1 1 d . . . . .
H10 H 0.215550 0.673938 0.701751 0.023 Uiso 1 1 calc R . . . .
C45 C 0.26211(11) 0.7622(3) 0.53606(5) 0.0164(5) Uani 1 1 d . . . . .
C90 C 0.70886(11) 0.3263(3) 0.69173(5) 0.0188(5) Uani 1 1 d . . . . .
HH H 0.711562 0.247689 0.707332 0.023 Uiso 1 1 calc R . . . .
C24 C 0.25358(11) 0.1596(3) 0.71650(5) 0.0175(5) Uani 1 1 d . . . . .
H24 H 0.250850 0.150341 0.736691 0.021 Uiso 1 1 calc R . . . .
C80 C 0.47630(11) 0.9575(3) 0.62583(5) 0.0191(5) Uani 1 1 d . . . . .
HI H 0.455549 1.064199 0.622624 0.023 Uiso 1 1 calc R . . . .
C76 C 0.70879(11) 0.8892(3) 0.70451(5) 0.0182(5) Uani 1 1 d . . . . .
HJ H 0.745587 0.958964 0.704316 0.022 Uiso 1 1 calc R . . . .
C13 C 0.12748(11) 0.4786(3) 0.56368(5) 0.0194(5) Uani 1 1 d . . . . .
H13 H 0.096339 0.529397 0.549700 0.023 Uiso 1 1 calc R . . . .
C32 C 0.36560(10) 0.5632(3) 0.71649(5) 0.0169(5) Uani 1 1 d . . . . .
C79 C 0.52557(11) 0.9368(3) 0.64900(5) 0.0180(5) Uani 1 1 d . . . . .
HK H 0.536236 1.028987 0.661875 0.022 Uiso 1 1 calc R . . . .
C66 C 0.62132(11) 0.2421(3) 0.76384(5) 0.0187(5) Uani 1 1 d . . . . .
HL H 0.654943 0.244358 0.779562 0.022 Uiso 1 1 calc R . . . .
C91 C 0.76244(11) 0.4163(3) 0.68635(5) 0.0186(5) Uani 1 1 d . . . . .
HM H 0.801684 0.403174 0.698746 0.022 Uiso 1 1 calc R . . . .
C23 C 0.21035(11) 0.0730(3) 0.69670(5) 0.0179(5) Uani 1 1 d . . . . .
H23 H 0.179331 -0.000032 0.703347 0.021 Uiso 1 1 calc R . . . .
C28 C 0.37742(11) 0.7360(3) 0.67450(5) 0.0183(5) Uani 1 1 d . . . . .
H28 H 0.377677 0.746140 0.654146 0.022 Uiso 1 1 calc R . . . .
C12 C 0.12144(11) 0.4891(3) 0.59354(5) 0.0178(5) Uani 1 1 d . . . . .
H12 H 0.086568 0.550954 0.599483 0.021 Uiso 1 1 calc R . . . .
C82 C 0.49123(11) 0.6657(3) 0.61177(5) 0.0167(5) Uani 1 1 d . . . . .
C40 C 0.33049(11) 0.8131(3) 0.49610(5) 0.0179(5) Uani 1 1 d . . . . .
C46 C 0.30320(12) 0.6791(3) 0.55684(5) 0.0203(5) Uani 1 1 d . . . . .
HN H 0.338211 0.617466 0.550970 0.024 Uiso 1 1 calc R . . . .
C85 C 0.55998(11) 0.3628(3) 0.61529(5) 0.0195(5) Uani 1 1 d . . . . .
HO H 0.583776 0.260016 0.616021 0.023 Uiso 1 1 calc R . . . .
C4 C 0.02919(11) -0.0769(3) 0.65082(5) 0.0194(5) Uani 1 1 d . . . . .
H4 H 0.035972 -0.104571 0.631542 0.023 Uiso 1 1 calc R . . . .
C5 C 0.13482(11) 0.5307(3) 0.70198(5) 0.0185(5) Uani 1 1 d . . . . .
H5 H 0.128238 0.556843 0.721339 0.022 Uiso 1 1 calc R . . . .
C024 C 0.20832(11) 0.8548(3) 0.54445(5) 0.0166(5) Uani 1 1 d . . . . .
C47 C 0.29523(12) 0.6820(3) 0.58652(5) 0.0228(6) Uani 1 1 d . . . . .
HP H 0.324714 0.624875 0.600418 0.027 Uiso 1 1 calc R . . . .
C67 C 0.59102(11) 0.0901(3) 0.75559(5) 0.0201(5) Uani 1 1 d . . . . .
HQ H 0.603334 -0.011241 0.765899 0.024 Uiso 1 1 calc R . . . .
C49 C 0.19996(11) 0.8525(3) 0.57462(5) 0.0186(5) Uani 1 1 d . . . . .
C97 C 0.82774(13) 1.1247(3) 0.64244(5) 0.0244(6) Uani 1 1 d . . . . .
HR H 0.855387 1.217792 0.647904 0.029 Uiso 1 1 calc R . . . .
C16 C 0.27747(11) 0.2298(3) 0.56613(5) 0.0195(5) Uani 1 1 d . . . . .
H16 H 0.282771 0.232471 0.546136 0.023 Uiso 1 1 calc R . . . .
C29 C 0.38609(11) 0.8785(3) 0.69191(5) 0.0208(5) Uani 1 1 d . . . . .
H29 H 0.393601 0.985904 0.683670 0.025 Uiso 1 1 calc R . . . .
C81 C 0.45843(11) 0.8238(3) 0.60799(5) 0.0194(5) Uani 1 1 d . . . . .
HS H 0.423776 0.836222 0.592897 0.023 Uiso 1 1 calc R . . . .
C61 C 0.06017(11) 0.5953(3) 0.45903(5) 0.0192(5) Uani 1 1 d . . . . .
C17 C 0.32127(12) 0.1463(3) 0.58499(5) 0.0199(5) Uani 1 1 d . . . . .
H17 H 0.357540 0.094257 0.578389 0.024 Uiso 1 1 calc R . . . .
C48 C 0.24484(12) 0.7677(3) 0.59487(5) 0.0227(6) Uani 1 1 d . . . . .
HT H 0.239505 0.770956 0.614861 0.027 Uiso 1 1 calc R . . . .
C84 C 0.50377(12) 0.3767(3) 0.59544(5) 0.0216(5) Uani 1 1 d . . . . .
HU H 0.488631 0.282791 0.583705 0.026 Uiso 1 1 calc R . . . .
C68 C 0.54269(11) 0.0859(3) 0.73226(5) 0.0201(5) Uani 1 1 d . . . . .
HV H 0.522022 -0.018307 0.726658 0.024 Uiso 1 1 calc R . . . .
C18 C 0.31216(11) 0.1380(3) 0.61451(5) 0.0193(5) Uani 1 1 d . . . . .
H18 H 0.341667 0.074929 0.627536 0.023 Uiso 1 1 calc R . . . .
C50 C 0.14551(12) 0.9325(3) 0.58411(5) 0.0211(5) Uani 1 1 d . . . . .
HW H 0.140237 0.929020 0.604107 0.025 Uiso 1 1 calc R . . . .
C42 C 0.23745(12) 0.6333(3) 0.48617(5) 0.0203(5) Uani 1 1 d . . . . .
HX H 0.201204 0.578987 0.492367 0.024 Uiso 1 1 calc R . . . .
C96 C 0.77019(12) 1.1519(3) 0.62496(5) 0.0239(6) Uani 1 1 d . . . . .
HY H 0.758519 1.263224 0.618438 0.029 Uiso 1 1 calc R . . . .
C52 C 0.11015(11) 1.0215(3) 0.53565(5) 0.0199(5) Uani 1 1 d . . . . .
HZ H 0.079316 1.079423 0.522474 0.024 Uiso 1 1 calc R . . . .
C1 C 0.01314(11) 0.0029(3) 0.70794(5) 0.0218(5) Uani 1 1 d . . . . .
H1 H 0.009288 0.028754 0.727615 0.026 Uiso 1 1 calc R . . . .
C51 C 0.10112(12) 1.0134(3) 0.56534(5) 0.0234(6) Uani 1 1 d . . . . .
H0AA H 0.064555 1.063895 0.571941 0.028 Uiso 1 1 calc R . . . .
C98 C 0.84527(12) 0.9626(3) 0.65201(5) 0.0214(5) Uani 1 1 d . . . . .
H1AA H 0.884177 0.945186 0.664469 0.026 Uiso 1 1 calc R . . . .
C30 C 0.38371(11) 0.8636(3) 0.72163(5) 0.0217(5) Uani 1 1 d . . . . .
H30 H 0.390035 0.961178 0.733653 0.026 Uiso 1 1 calc R . . . .
C43 C 0.25181(12) 0.6067(3) 0.45809(5) 0.0236(6) Uani 1 1 d . . . . .
H2AA H 0.225394 0.534557 0.445269 0.028 Uiso 1 1 calc R . . . .
C3 C 0.01526(11) -0.2038(3) 0.66973(6) 0.0247(6) Uani 1 1 d . . . . .
H3 H 0.010675 -0.317938 0.663226 0.030 Uiso 1 1 calc R . . . .
C62 C 0.05154(11) 0.4301(3) 0.46888(6) 0.0236(6) Uani 1 1 d . . . . .
H3AA H 0.050448 0.409822 0.488967 0.028 Uiso 1 1 calc R . . . .
C38 C 0.40096(11) 1.1081(3) 0.49877(5) 0.0214(5) Uani 1 1 d . . . . .
C39 C 0.34411(12) 0.7869(3) 0.46762(5) 0.0209(5) Uani 1 1 d . . . . .
C44 C 0.30440(12) 0.6849(3) 0.44887(5) 0.0246(6) Uani 1 1 d . . . . .
H4AA H 0.313394 0.668750 0.429529 0.030 Uiso 1 1 calc R . . . .
C60 C 0.06417(11) 0.6244(3) 0.42961(5) 0.0198(5) Uani 1 1 d . . . . .
C83 C 0.47134(11) 0.5274(3) 0.59330(5) 0.0205(5) Uani 1 1 d . . . . .
H5AA H 0.434781 0.539583 0.579177 0.025 Uiso 1 1 calc R . . . .
C2 C 0.00802(12) -0.1632(4) 0.69826(6) 0.0263(6) Uani 1 1 d . . . . .
H2 H -0.000565 -0.250794 0.711283 0.032 Uiso 1 1 calc R . . . .
C65 C 0.06106(12) 0.4864(3) 0.41055(6) 0.0253(6) Uani 1 1 d . . . . .
H6AA H 0.066452 0.503791 0.390776 0.030 Uiso 1 1 calc R . . . .
C37 C 0.40392(12) 1.2715(3) 0.51061(6) 0.0255(6) Uani 1 1 d . . . . .
H7AA H 0.394218 1.288755 0.529809 0.031 Uiso 1 1 calc R . . . .
C63 C 0.04460(12) 0.2960(4) 0.44943(6) 0.0295(6) Uani 1 1 d . . . . .
H8AA H 0.036069 0.185039 0.455953 0.035 Uiso 1 1 calc R . . . .
C64 C 0.05015(12) 0.3247(4) 0.42040(6) 0.0293(6) Uani 1 1 d . . . . .
H9AA H 0.046431 0.232295 0.407159 0.035 Uiso 1 1 calc R . . . .
C33 C 0.41321(12) 1.0834(4) 0.47032(5) 0.0253(6) Uani 1 1 d . . . . .
C36 C 0.42089(13) 1.4080(4) 0.49449(6) 0.0330(7) Uani 1 1 d . . . . .
H0BA H 0.424321 1.518355 0.502796 0.040 Uiso 1 1 calc R . . . .
C34 C 0.42837(13) 1.2225(4) 0.45385(6) 0.0321(7) Uani 1 1 d . . . . .
H1BA H 0.435544 1.206849 0.434245 0.038 Uiso 1 1 calc R . . . .
C35 C 0.43295(13) 1.3827(4) 0.46597(6) 0.0360(7) Uani 1 1 d . . . . .
H2BA H 0.444385 1.476341 0.454810 0.043 Uiso 1 1 calc R . . . .

loop_
_atom_site_aniso_label
_atom_site_aniso_U_11
_atom_site_aniso_U_22
_atom_site_aniso_U_33
_atom_site_aniso_U_23
_atom_site_aniso_U_13
_atom_site_aniso_U_12
S10 0.0133(3) 0.0164(3) 0.0173(3) 0.0024(2) 0.0009(2) -0.0002(2)
S9 0.0222(3) 0.0174(3) 0.0132(3) -0.0004(2) -0.0002(2) -0.0020(2)
S4 0.0201(3) 0.0185(3) 0.0127(3) -0.0019(2) 0.0043(2) -0.0039(2)
S2 0.0215(3) 0.0184(3) 0.0128(3) 0.0027(2) -0.0004(2) -0.0054(2)
S1 0.0211(3) 0.0221(3) 0.0182(3) 0.0009(2) 0.0074(2) 0.0033(3)
S3 0.0218(3) 0.0229(3) 0.0110(3) 0.0025(2) -0.0013(2) -0.0009(3)
S8 0.0209(3) 0.0185(3) 0.0195(3) -0.0029(2) 0.0064(2) -0.0047(3)
S12 0.0198(3) 0.0204(3) 0.0143(3) 0.0031(2) 0.0009(2) -0.0013(2)
S7 0.0220(3) 0.0220(3) 0.0155(3) -0.0007(2) -0.0019(2) -0.0012(3)
S11 0.0155(3) 0.0201(3) 0.0264(3) 0.0011(3) 0.0025(2) 0.0027(2)
S6 0.0241(3) 0.0235(4) 0.0167(3) 0.0014(2) 0.0023(2) -0.0041(3)
S5 0.0299(4) 0.0343(4) 0.0257(3) -0.0012(3) 0.0146(3) 0.0045(3)
C73 0.0133(11) 0.0124(12) 0.0157(11) -0.0031(9) 0.0033(9) 0.0018(9)
C71 0.0159(11) 0.0147(12) 0.0165(11) 0.0002(9) 0.0055(9) 0.0008(9)
C72 0.0173(12) 0.0113(12) 0.0152(11) -0.0017(9) 0.0023(9) 0.0013(9)
C11 0.0183(12) 0.0125(12) 0.0134(10) 0.0010(9) 0.0016(9) -0.0044(9)
C93 0.0202(12) 0.0135(12) 0.0134(11) -0.0015(9) 0.0033(9) 0.0017(10)
C58 0.0167(11) 0.0148(12) 0.0147(11) -0.0009(9) 0.0011(9) 0.0027(9)
C70 0.0121(11) 0.0160(12) 0.0151(11) 0.0017(9) 0.0053(9) 0.0013(9)
C92 0.0188(12) 0.0128(12) 0.0160(11) -0.0033(9) 0.0014(9) 0.0032(9)
C74 0.0165(11) 0.0104(12) 0.0156(11) -0.0029(9) 0.0027(9) 0.0023(9)
C78 0.0141(11) 0.0151(12) 0.0147(11) 0.0032(9) 0.0046(9) 0.0011(9)
C54 0.0165(11) 0.0126(12) 0.0145(11) 0.0009(9) 0.0025(9) 0.0029(9)
C8 0.0174(11) 0.0103(12) 0.0126(10) 0.0031(9) 0.0004(9) 0.0022(9)
C75 0.0201(12) 0.0144(12) 0.0176(11) 0.0008(9) 0.0072(9) 0.0005(10)
C7 0.0171(11) 0.0099(11) 0.0156(11) 0.0024(9) 0.0012(9) 0.0007(9)
C25 0.0170(12) 0.0152(12) 0.0145(11) 0.0007(9) 0.0001(9) 0.0038(10)
C21 0.0156(11) 0.0114(12) 0.0124(10) 0.0015(9) 0.0009(9) 0.0036(9)
C55 0.0177(12) 0.0158(13) 0.0193(12) -0.0009(10) -0.0008(9) -0.0001(10)
C59 0.0141(11) 0.0161(12) 0.0174(11) 0.0008(9) 0.0024(9) 0.0022(9)
C94 0.0210(12) 0.0179(13) 0.0151(11) 0.0007(9) 0.0087(9) 0.0015(10)
C87 0.0141(11) 0.0165(12) 0.0140(11) 0.0015(9) 0.0036(9) -0.0017(9)
C9 0.0180(12) 0.0106(12) 0.0187(11) 0.0016(9) -0.0001(9) -0.0003(9)
C00Y 0.0124(11) 0.0172(13) 0.0194(11) 0.0039(10) 0.0019(9) 0.0001(9)
C19 0.0186(12) 0.0105(12) 0.0121(10) -0.0013(8) 0.0009(9) -0.0037(9)
C15 0.0214(12) 0.0139(12) 0.0140(11) 0.0001(9) 0.0029(9) -0.0059(10)
C20 0.0174(11) 0.0136(12) 0.0124(10) -0.0003(9) 0.0007(9) -0.0055(9)
C26 0.0146(11) 0.0142(12) 0.0138(10) 0.0019(9) 0.0033(9) 0.0030(9)
C013 0.0127(11) 0.0214(14) 0.0204(12) 0.0045(10) 0.0040(9) 0.0010(10)
C6 0.0171(12) 0.0150(12) 0.0156(11) 0.0018(9) 0.0011(9) 0.0045(10)
C57 0.0202(12) 0.0183(13) 0.0162(11) 0.0019(9) 0.0051(9) 0.0034(10)
C88 0.0205(12) 0.0120(12) 0.0132(10) -0.0033(9) 0.0030(9) 0.0030(9)
C27 0.0104(11) 0.0190(13) 0.0149(11) -0.0009(9) -0.0003(8) -0.0001(9)
C53 0.0191(12) 0.0150(12) 0.0150(11) -0.0030(9) 0.0024(9) -0.0055(10)
C14 0.0301(13) 0.0179(13) 0.0091(10) 0.0016(9) -0.0001(9) -0.0080(11)
C89 0.0236(12) 0.0123(12) 0.0160(11) -0.0032(9) 0.0059(9) 0.0011(10)
C56 0.0187(12) 0.0163(13) 0.0231(12) 0.0012(10) 0.0058(10) -0.0009(10)
C31 0.0172(12) 0.0255(14) 0.0139(11) -0.0024(10) 0.0022(9) 0.0012(10)
C95 0.0259(13) 0.0238(14) 0.0149(11) 0.0016(10) 0.0063(10) 0.0038(11)
C69 0.0161(12) 0.0197(13) 0.0175(11) -0.0031(10) 0.0046(9) -0.0018(10)
C99 0.0168(12) 0.0190(13) 0.0176(11) -0.0002(10) 0.0059(9) 0.0001(10)
C77 0.0146(11) 0.0163(13) 0.0187(11) -0.0052(9) -0.0020(9) 0.0010(9)
C86 0.0171(12) 0.0155(12) 0.0134(10) 0.0007(9) 0.0033(9) -0.0025(10)
C41 0.0209(12) 0.0152(12) 0.0136(11) 0.0000(9) 0.0005(9) 0.0032(10)
C22 0.0174(12) 0.0129(12) 0.0178(11) -0.0003(9) 0.0000(9) 0.0000(10)
C10 0.0240(13) 0.0135(13) 0.0182(11) -0.0025(10) -0.0040(10) 0.0003(10)
C45 0.0201(12) 0.0132(12) 0.0154(11) 0.0005(9) 0.0012(9) -0.0053(10)
C90 0.0298(14) 0.0113(12) 0.0151(11) 0.0004(9) 0.0018(10) 0.0030(10)
C24 0.0195(12) 0.0191(13) 0.0142(11) 0.0037(9) 0.0035(9) 0.0028(10)
C80 0.0164(12) 0.0171(13) 0.0242(12) 0.0062(10) 0.0046(10) 0.0030(10)
C76 0.0161(12) 0.0150(13) 0.0238(12) -0.0059(10) 0.0035(9) -0.0019(10)
C13 0.0225(13) 0.0171(13) 0.0165(11) 0.0061(10) -0.0051(10) -0.0047(10)
C32 0.0129(11) 0.0224(14) 0.0148(11) 0.0010(10) -0.0006(9) 0.0003(10)
C79 0.0200(12) 0.0149(13) 0.0195(11) 0.0006(10) 0.0043(9) -0.0004(10)
C66 0.0149(12) 0.0212(13) 0.0202(12) 0.0032(10) 0.0032(9) 0.0027(10)
C91 0.0209(12) 0.0167(13) 0.0174(11) -0.0028(10) -0.0009(9) 0.0054(10)
C23 0.0186(12) 0.0167(13) 0.0189(11) 0.0056(10) 0.0047(9) 0.0008(10)
C28 0.0171(12) 0.0229(14) 0.0146(11) 0.0014(10) 0.0010(9) 0.0002(10)
C12 0.0182(12) 0.0163(13) 0.0185(11) 0.0020(9) 0.0007(9) -0.0011(10)
C82 0.0152(11) 0.0217(13) 0.0133(11) 0.0029(9) 0.0023(9) -0.0009(10)
C40 0.0200(12) 0.0165(13) 0.0167(11) 0.0001(9) 0.0007(9) 0.0043(10)
C46 0.0209(13) 0.0179(13) 0.0218(12) 0.0033(10) 0.0013(10) -0.0026(10)
C85 0.0241(13) 0.0150(13) 0.0197(12) -0.0013(10) 0.0044(10) 0.0011(10)
C4 0.0151(12) 0.0199(13) 0.0229(12) 0.0021(10) 0.0018(9) 0.0029(10)
C5 0.0241(13) 0.0176(13) 0.0134(11) -0.0013(9) 0.0011(9) 0.0065(10)
C024 0.0221(12) 0.0127(12) 0.0151(11) -0.0004(9) 0.0027(9) -0.0064(10)
C47 0.0253(13) 0.0214(14) 0.0197(12) 0.0068(10) -0.0047(10) -0.0089(11)
C67 0.0217(13) 0.0155(13) 0.0245(12) 0.0038(10) 0.0082(10) 0.0046(10)
C49 0.0234(13) 0.0159(13) 0.0163(11) -0.0003(9) 0.0018(9) -0.0081(10)
C97 0.0325(15) 0.0202(14) 0.0223(12) -0.0062(11) 0.0099(11) -0.0070(11)
C16 0.0282(13) 0.0192(13) 0.0123(11) -0.0052(9) 0.0072(10) -0.0070(11)
C29 0.0194(12) 0.0192(13) 0.0233(12) 0.0022(10) 0.0007(10) 0.0019(10)
C81 0.0174(12) 0.0232(14) 0.0171(11) 0.0045(10) 0.0007(9) 0.0000(10)
C61 0.0141(11) 0.0180(13) 0.0251(12) -0.0036(10) 0.0005(9) -0.0008(10)
C17 0.0231(13) 0.0203(14) 0.0171(11) -0.0043(10) 0.0058(10) -0.0029(10)
C48 0.0324(14) 0.0229(14) 0.0126(11) 0.0010(10) 0.0022(10) -0.0130(12)
C84 0.0242(13) 0.0213(14) 0.0188(12) -0.0072(10) 0.0010(10) -0.0061(11)
C68 0.0195(12) 0.0152(13) 0.0270(13) -0.0022(10) 0.0082(10) -0.0023(10)
C18 0.0222(12) 0.0186(13) 0.0169(11) -0.0022(10) 0.0022(9) -0.0002(10)
C50 0.0314(14) 0.0193(13) 0.0143(11) -0.0055(10) 0.0093(10) -0.0100(11)
C42 0.0213(13) 0.0174(13) 0.0216(12) 0.0007(10) -0.0005(10) 0.0022(10)
C96 0.0358(15) 0.0161(13) 0.0216(12) -0.0010(10) 0.0111(11) 0.0030(11)
C52 0.0197(12) 0.0195(13) 0.0203(12) -0.0029(10) 0.0026(10) -0.0007(10)
C1 0.0180(12) 0.0278(15) 0.0205(12) 0.0084(11) 0.0060(10) 0.0034(11)
C51 0.0264(14) 0.0230(14) 0.0225(12) -0.0093(11) 0.0102(11) -0.0067(11)
C98 0.0218(13) 0.0227(14) 0.0203(12) -0.0034(10) 0.0052(10) -0.0015(11)
C30 0.0207(13) 0.0232(14) 0.0213(12) -0.0053(10) 0.0029(10) -0.0001(11)
C43 0.0296(14) 0.0196(14) 0.0190(12) -0.0051(10) -0.0065(10) 0.0047(11)
C3 0.0188(13) 0.0182(14) 0.0371(15) 0.0055(11) 0.0035(11) 0.0000(10)
C62 0.0194(13) 0.0213(14) 0.0299(14) 0.0016(11) 0.0019(10) 0.0006(11)
C38 0.0162(12) 0.0251(14) 0.0234(12) 0.0042(11) 0.0044(10) 0.0005(11)
C39 0.0234(13) 0.0202(14) 0.0194(12) 0.0010(10) 0.0036(10) 0.0062(11)
C44 0.0329(15) 0.0244(15) 0.0161(12) -0.0017(10) 0.0014(10) 0.0105(12)
C60 0.0164(12) 0.0191(13) 0.0226(12) -0.0015(10) -0.0023(10) 0.0001(10)
C83 0.0169(12) 0.0269(15) 0.0167(11) -0.0002(10) -0.0015(9) -0.0026(11)
C2 0.0195(13) 0.0256(15) 0.0353(15) 0.0165(12) 0.0088(11) 0.0028(11)
C65 0.0238(13) 0.0267(15) 0.0241(13) -0.0070(11) -0.0027(11) 0.0046(11)
C37 0.0211(13) 0.0272(15) 0.0293(14) 0.0036(11) 0.0074(11) -0.0020(11)
C63 0.0276(15) 0.0190(15) 0.0402(16) 0.0008(12) -0.0027(12) 0.0014(11)
C64 0.0268(14) 0.0202(15) 0.0385(16) -0.0125(12) -0.0050(12) 0.0056(12)
C33 0.0209(13) 0.0301(16) 0.0263(13) 0.0041(11) 0.0086(10) 0.0041(11)
C36 0.0284(15) 0.0242(16) 0.0475(17) 0.0051(13) 0.0091(13) -0.0002(12)
C34 0.0288(15) 0.0397(19) 0.0303(15) 0.0113(13) 0.0138(12) 0.0042(13)
C35 0.0316(16) 0.0334(18) 0.0453(17) 0.0175(14) 0.0145(13) 0.0037(13)

loop_
_atom_type_symbol
_atom_type_description
_atom_type_scat_dispersion_real
_atom_type_scat_dispersion_imag
_atom_type_scat_source
C C 0.0033 0.0016 'International Tables Vol C Tables 4.2.6.8 and 6.1.1.4'
H H 0.0000 0.0000 'International Tables Vol C Tables 4.2.6.8 and 6.1.1.4'
S S 0.1246 0.1234 'International Tables Vol C Tables 4.2.6.8 and 6.1.1.4'

loop_
_geom_angle_atom_site_label_1
_geom_angle_atom_site_label_2
_geom_angle_atom_site_label_3
_geom_angle
_geom_angle_site_symmetry_1
_geom_angle_site_symmetry_3
_geom_angle_publ_flag
C73 S10 C70 102.52(11) . . ?
C71 S9 C72 101.83(11) . . ?
C27 S4 C26 101.03(11) . . ?
C00Y S2 C7 101.19(11) . . ?
C013 S1 C6 100.55(11) . . ?
C25 S3 C32 101.97(11) . . ?
C61 S8 C59 101.84(11) . . ?
C94 S12 C93 101.78(11) . . ?
C60 S7 C58 101.71(11) . . ?
C92 S11 C99 101.59(11) . . ?
C38 S6 C40 101.79(12) . . ?
C33 S5 C39 101.64(12) . . ?
C72 C73 S10 120.84(17) . . ?
C72 C73 C74 119.6(2) . . ?
C74 C73 S10 119.42(17) . . ?
C70 C71 S9 120.51(18) . . ?
C70 C71 C66 119.8(2) . . ?
C66 C71 S9 119.61(18) . . ?
C73 C72 S9 121.24(17) . . ?
C77 C72 S9 118.18(17) . . ?
C77 C72 C73 120.4(2) . . ?
C20 C11 C8 123.9(2) . . ?
C12 C11 C8 115.8(2) . . ?
C12 C11 C20 120.2(2) . . ?
C92 C93 S12 121.08(18) . . ?
C92 C93 C88 119.8(2) . . ?
C88 C93 S12 119.09(17) . . ?
C59 C58 S7 121.75(18) . . ?
C57 C58 S7 118.07(17) . . ?
C57 C58 C59 120.2(2) . . ?
C71 C70 S10 121.57(18) . . ?
C69 C70 S10 118.94(17) . . ?
C69 C70 C71 119.4(2) . . ?
C93 C92 S11 121.42(18) . . ?
C91 C92 S11 118.12(18) . . ?
C91 C92 C93 120.3(2) . . ?
C73 C74 C78 122.7(2) . . ?
C75 C74 C73 118.6(2) . . ?
C75 C74 C78 118.5(2) . . ?
C87 C78 C74 124.5(2) . . ?
C79 C78 C74 115.6(2) . . ?
C79 C78 C87 119.8(2) . . ?
C55 C54 C59 119.0(2) . . ?
C55 C54 C53 121.1(2) . . ?
C59 C54 C53 119.8(2) . . ?
C7 C8 C11 120.2(2) . . ?
C9 C8 C11 121.1(2) . . ?
C9 C8 C7 118.6(2) . . ?
C74 C75 H 119.3 . . ?
C76 C75 C74 121.4(2) . . ?
C76 C75 H 119.3 . . ?
C8 C7 S2 118.62(16) . . ?
C6 C7 S2 121.40(17) . . ?
C6 C7 C8 120.0(2) . . ?
C26 C25 S3 121.21(18) . . ?
C24 C25 S3 118.60(17) . . ?
C24 C25 C26 120.2(2) . . ?
C26 C21 C19 119.23(19) . . ?
C22 C21 C19 121.5(2) . . ?
C22 C21 C26 119.2(2) . . ?
C54 C55 HA 119.4 . . ?
C56 C55 C54 121.2(2) . . ?
C56 C55 HA 119.4 . . ?
C58 C59 S8 121.04(18) . . ?
C58 C59 C54 119.8(2) . . ?
C54 C59 S8 119.20(17) . . ?
C95 C94 S12 118.74(19) . . ?
C99 C94 S12 121.56(19) . . ?
C99 C94 C95 119.7(2) . . ?
C86 C87 C78 125.4(2) . . ?
C82 C87 C78 117.2(2) . . ?
C82 C87 C86 117.3(2) . . ?
C8 C9 H9 119.3 . . ?
C8 C9 C10 121.5(2) . . ?
C10 C9 H9 119.3 . . ?
C013 C00Y S2 121.50(19) . . ?
C4 C00Y S2 118.46(18) . . ?
C4 C00Y C013 120.0(2) . . ?
C20 C19 C21 123.78(19) . . ?
C18 C19 C21 115.8(2) . . ?
C18 C19 C20 120.4(2) . . ?
C14 C15 C20 120.3(2) . . ?
C14 C15 C16 120.0(2) . . ?
C16 C15 C20 119.8(2) . . ?
C11 C20 C15 116.9(2) . . ?
C19 C20 C11 125.97(19) . . ?
C19 C20 C15 117.1(2) . . ?
C25 C26 S4 121.10(18) . . ?
C25 C26 C21 119.8(2) . . ?
C21 C26 S4 119.11(16) . . ?
C00Y C013 S1 120.40(18) . . ?
C1 C013 S1 119.82(18) . . ?
C1 C013 C00Y 119.8(2) . . ?
C7 C6 S1 120.32(18) . . ?
C5 C6 S1 119.44(17) . . ?
C5 C6 C7 120.2(2) . . ?
C58 C57 HB 119.9 . . ?
C56 C57 C58 120.1(2) . . ?
C56 C57 HB 119.9 . . ?
C93 C88 C86 121.5(2) . . ?
C89 C88 C93 118.6(2) . . ?
C89 C88 C86 119.7(2) . . ?
C32 C27 S4 122.14(19) . . ?
C32 C27 C28 119.6(2) . . ?
C28 C27 S4 118.09(17) . . ?
C024 C53 C54 123.9(2) . . ?
C52 C53 C54 115.7(2) . . ?
C52 C53 C024 120.4(2) . . ?
C15 C14 H14 119.3 . . ?
C13 C14 C15 121.3(2) . . ?
C13 C14 H14 119.3 . . ?
C88 C89 HC 119.3 . . ?
C90 C89 C88 121.4(2) . . ?
C90 C89 HC 119.3 . . ?
C55 C56 C57 119.7(2) . . ?
C55 C56 HD 120.1 . . ?
C57 C56 HD 120.1 . . ?
C32 C31 H31 120.0 . . ?
C30 C31 H31 120.0 . . ?
C30 C31 C32 120.0(2) . . ?
C94 C95 HE 119.9 . . ?
C96 C95 C94 120.2(2) . . ?
C96 C95 HE 119.9 . . ?
C70 C69 HF 119.8 . . ?
C68 C69 C70 120.4(2) . . ?
C68 C69 HF 119.8 . . ?
C94 C99 S11 120.95(19) . . ?
C94 C99 C98 119.9(2) . . ?
C98 C99 S11 119.13(18) . . ?
C72 C77 HG 120.1 . . ?
C76 C77 C72 119.8(2) . . ?
C76 C77 HG 120.1 . . ?
C87 C86 C88 123.2(2) . . ?
C85 C86 C87 119.9(2) . . ?
C85 C86 C88 116.8(2) . . ?
C40 C41 C45 120.1(2) . . ?
C42 C41 C45 121.0(2) . . ?
C42 C41 C40 118.6(2) . . ?
C21 C22 H22 119.5 . . ?
C21 C22 C23 120.9(2) . . ?
C23 C22 H22 119.5 . . ?
C9 C10 H10 120.3 . . ?
C5 C10 C9 119.3(2) . . ?
C5 C10 H10 120.3 . . ?
C46 C45 C41 115.5(2) . . ?
C46 C45 C024 119.7(2) . . ?
C024 C45 C41 124.7(2) . . ?
C89 C90 HH 120.1 . . ?
C91 C90 C89 119.8(2) . . ?
C91 C90 HH 120.1 . . ?
C25 C24 H24 120.1 . . ?
C23 C24 C25 119.9(2) . . ?
C23 C24 H24 120.1 . . ?
C79 C80 HI 120.2 . . ?
C81 C80 HI 120.2 . . ?
C81 C80 C79 119.7(2) . . ?
C75 C76 HJ 120.0 . . ?
C77 C76 C75 119.9(2) . . ?
C77 C76 HJ 120.0 . . ?
C14 C13 H13 120.5 . . ?
C14 C13 C12 119.0(2) . . ?
C12 C13 H13 120.5 . . ?
C27 C32 S3 120.49(19) . . ?
C31 C32 S3 119.81(17) . . ?
C31 C32 C27 119.6(2) . . ?
C78 C79 C80 121.9(2) . . ?
C78 C79 HK 119.1 . . ?
C80 C79 HK 119.1 . . ?
C71 C66 HL 120.0 . . ?
C67 C66 C71 120.0(2) . . ?
C67 C66 HL 120.0 . . ?
C92 C91 HM 120.0 . . ?
C90 C91 C92 120.0(2) . . ?
C90 C91 HM 120.0 . . ?
C22 C23 H23 120.1 . . ?
C24 C23 C22 119.9(2) . . ?
C24 C23 H23 120.1 . . ?
C27 C28 H28 119.8 . . ?
C29 C28 C27 120.4(2) . . ?
C29 C28 H28 119.8 . . ?
C11 C12 C13 122.1(2) . . ?
C11 C12 H12 119.0 . . ?
C13 C12 H12 119.0 . . ?
C81 C82 C87 120.3(2) . . ?
C83 C82 C87 119.9(2) . . ?
C83 C82 C81 119.8(2) . . ?
C41 C40 S6 119.74(17) . . ?
C39 C40 S6 120.24(18) . . ?
C39 C40 C41 120.0(2) . . ?
C45 C46 HN 118.8 . . ?
C45 C46 C47 122.4(2) . . ?
C47 C46 HN 118.8 . . ?
C86 C85 HO 119.0 . . ?
C86 C85 C84 122.1(2) . . ?
C84 C85 HO 119.0 . . ?
C00Y C4 H4 120.1 . . ?
C3 C4 C00Y 119.9(2) . . ?
C3 C4 H4 120.1 . . ?
C6 C5 C10 120.4(2) . . ?
C6 C5 H5 119.8 . . ?
C10 C5 H5 119.8 . . ?
C53 C024 C45 125.9(2) . . ?
C53 C024 C49 117.0(2) . . ?
C49 C024 C45 117.1(2) . . ?
C46 C47 HP 120.6 . . ?
C48 C47 C46 118.9(2) . . ?
C48 C47 HP 120.6 . . ?
C66 C67 HQ 120.0 . . ?
C66 C67 C68 120.1(2) . . ?
C68 C67 HQ 120.0 . . ?
C48 C49 C024 120.2(2) . . ?
C48 C49 C50 119.8(2) . . ?
C50 C49 C024 120.0(2) . . ?
C96 C97 HR 119.8 . . ?
C96 C97 C98 120.5(2) . . ?
C98 C97 HR 119.8 . . ?
C15 C16 H16 119.2 . . ?
C17 C16 C15 121.6(2) . . ?
C17 C16 H16 119.2 . . ?
C28 C29 H29 120.2 . . ?
C28 C29 C30 119.5(2) . . ?
C30 C29 H29 120.2 . . ?
C80 C81 C82 120.6(2) . . ?
C80 C81 HS 119.7 . . ?
C82 C81 HS 119.7 . . ?
C62 C61 S8 118.19(19) . . ?
C62 C61 C60 119.9(2) . . ?
C60 C61 S8 121.85(19) . . ?
C16 C17 H17 120.5 . . ?
C16 C17 C18 119.1(2) . . ?
C18 C17 H17 120.5 . . ?
C47 C48 C49 121.7(2) . . ?
C47 C48 HT 119.2 . . ?
C49 C48 HT 119.2 . . ?
C85 C84 HU 120.5 . . ?
C83 C84 C85 119.0(2) . . ?
C83 C84 HU 120.5 . . ?
C69 C68 C67 120.2(2) . . ?
C69 C68 HV 119.9 . . ?
C67 C68 HV 119.9 . . ?
C19 C18 C17 121.9(2) . . ?
C19 C18 H18 119.1 . . ?
C17 C18 H18 119.1 . . ?
C49 C50 HW 119.2 . . ?
C51 C50 C49 121.6(2) . . ?
C51 C50 HW 119.2 . . ?
C41 C42 HX 119.6 . . ?
C43 C42 C41 120.8(2) . . ?
C43 C42 HX 119.6 . . ?
C95 C96 HY 120.0 . . ?
C97 C96 C95 119.9(2) . . ?
C97 C96 HY 120.0 . . ?
C53 C52 HZ 119.0 . . ?
C53 C52 C51 122.1(2) . . ?
C51 C52 HZ 119.0 . . ?
C013 C1 H1 120.2 . . ?
C2 C1 C013 119.5(2) . . ?
C2 C1 H1 120.2 . . ?
C50 C51 C52 118.8(2) . . ?
C50 C51 H0AA 120.6 . . ?
C52 C51 H0AA 120.6 . . ?
C99 C98 H1AA 120.1 . . ?
C97 C98 C99 119.8(2) . . ?
C97 C98 H1AA 120.1 . . ?
C31 C30 C29 120.8(2) . . ?
C31 C30 H30 119.6 . . ?
C29 C30 H30 119.6 . . ?
C42 C43 H2AA 120.0 . . ?
C44 C43 C42 120.1(2) . . ?
C44 C43 H2AA 120.0 . . ?
C4 C3 H3 120.1 . . ?
C4 C3 C2 119.7(3) . . ?
C2 C3 H3 120.1 . . ?
C61 C62 H3AA 119.9 . . ?
C63 C62 C61 120.2(2) . . ?
C63 C62 H3AA 119.9 . . ?
C37 C38 S6 118.83(18) . . ?
C33 C38 S6 121.3(2) . . ?
C33 C38 C37 119.8(2) . . ?
C40 C39 S5 121.09(19) . . ?
C44 C39 S5 118.89(18) . . ?
C44 C39 C40 120.0(2) . . ?
C43 C44 C39 120.4(2) . . ?
C43 C44 H4AA 119.8 . . ?
C39 C44 H4AA 119.8 . . ?
C61 C60 S7 121.07(19) . . ?
C65 C60 S7 119.72(19) . . ?
C65 C60 C61 119.2(2) . . ?
C82 C83 H5AA 119.4 . . ?
C84 C83 C82 121.2(2) . . ?
C84 C83 H5AA 119.4 . . ?
C1 C2 C3 120.9(2) . . ?
C1 C2 H2 119.5 . . ?
C3 C2 H2 119.5 . . ?
C60 C65 H6AA 119.9 . . ?
C64 C65 C60 120.2(2) . . ?
C64 C65 H6AA 119.9 . . ?
C38 C37 H7AA 119.8 . . ?
C36 C37 C38 120.3(2) . . ?
C36 C37 H7AA 119.8 . . ?
C62 C63 H8AA 120.2 . . ?
C62 C63 C64 119.7(3) . . ?
C64 C63 H8AA 120.2 . . ?
C65 C64 C63 120.7(2) . . ?
C65 C64 H9AA 119.7 . . ?
C63 C64 H9AA 119.7 . . ?
C38 C33 S5 120.6(2) . . ?
C38 C33 C34 119.6(3) . . ?
C34 C33 S5 119.8(2) . . ?
C37 C36 H0BA 120.2 . . ?
C37 C36 C35 119.6(3) . . ?
C35 C36 H0BA 120.2 . . ?
C33 C34 H1BA 119.9 . . ?
C35 C34 C33 120.2(3) . . ?
C35 C34 H1BA 119.9 . . ?
C36 C35 H2BA 119.8 . . ?
C34 C35 C36 120.5(3) . . ?
C34 C35 H2BA 119.8 . . ?

loop_
_geom_bond_atom_site_label_1
_geom_bond_atom_site_label_2
_geom_bond_distance
_geom_bond_site_symmetry_2
_geom_bond_publ_flag
S10 C73 1.767(2) . ?
S10 C70 1.772(2) . ?
S9 C71 1.770(2) . ?
S9 C72 1.772(2) . ?
S4 C26 1.771(2) . ?
S4 C27 1.761(2) . ?
S2 C7 1.769(2) . ?
S2 C00Y 1.765(2) . ?
S1 C013 1.772(3) . ?
S1 C6 1.774(2) . ?
S3 C25 1.772(2) . ?
S3 C32 1.774(3) . ?
S8 C59 1.773(2) . ?
S8 C61 1.767(2) . ?
S12 C93 1.773(2) . ?
S12 C94 1.771(3) . ?
S7 C58 1.767(2) . ?
S7 C60 1.766(3) . ?
S11 C92 1.771(2) . ?
S11 C99 1.771(3) . ?
S6 C40 1.775(2) . ?
S6 C38 1.769(3) . ?
S5 C39 1.771(3) . ?
S5 C33 1.771(3) . ?
C73 C72 1.400(3) . ?
C73 C74 1.405(3) . ?
C71 C70 1.398(3) . ?
C71 C66 1.401(3) . ?
C72 C77 1.394(3) . ?
C11 C8 1.502(3) . ?
C11 C20 1.433(3) . ?
C11 C12 1.375(3) . ?
C93 C92 1.395(3) . ?
C93 C88 1.407(3) . ?
C58 C59 1.399(3) . ?
C58 C57 1.390(3) . ?
C70 C69 1.397(3) . ?
C92 C91 1.394(3) . ?
C74 C78 1.504(3) . ?
C74 C75 1.395(3) . ?
C78 C87 1.437(3) . ?
C78 C79 1.382(3) . ?
C54 C55 1.392(3) . ?
C54 C59 1.401(3) . ?
C54 C53 1.497(3) . ?
C8 C7 1.406(3) . ?
C8 C9 1.391(3) . ?
C75 H 0.9500 . ?
C75 C76 1.385(3) . ?
C7 C6 1.401(3) . ?
C25 C26 1.401(3) . ?
C25 C24 1.394(3) . ?
C21 C19 1.504(3) . ?
C21 C26 1.403(3) . ?
C21 C22 1.389(3) . ?
C55 HA 0.9500 . ?
C55 C56 1.385(3) . ?
C94 C95 1.396(3) . ?
C94 C99 1.395(3) . ?
C87 C86 1.434(3) . ?
C87 C82 1.432(3) . ?
C9 H9 0.9500 . ?
C9 C10 1.395(3) . ?
C00Y C013 1.398(3) . ?
C00Y C4 1.396(3) . ?
C19 C20 1.430(3) . ?
C19 C18 1.376(3) . ?
C15 C20 1.440(3) . ?
C15 C14 1.412(3) . ?
C15 C16 1.416(3) . ?
C013 C1 1.396(3) . ?
C6 C5 1.386(3) . ?
C57 HB 0.9500 . ?
C57 C56 1.386(3) . ?
C88 C89 1.389(3) . ?
C88 C86 1.501(3) . ?
C27 C32 1.397(3) . ?
C27 C28 1.400(3) . ?
C53 C024 1.435(3) . ?
C53 C52 1.372(3) . ?
C14 H14 0.9500 . ?
C14 C13 1.362(3) . ?
C89 HC 0.9500 . ?
C89 C90 1.387(3) . ?
C56 HD 0.9500 . ?
C31 H31 0.9500 . ?
C31 C32 1.397(3) . ?
C31 C30 1.380(4) . ?
C95 HE 0.9500 . ?
C95 C96 1.389(4) . ?
C69 HF 0.9500 . ?
C69 C68 1.382(3) . ?
C99 C98 1.395(3) . ?
C77 HG 0.9500 . ?
C77 C76 1.379(3) . ?
C86 C85 1.377(3) . ?
C41 C45 1.502(3) . ?
C41 C40 1.406(3) . ?
C41 C42 1.398(3) . ?
C22 H22 0.9500 . ?
C22 C23 1.394(3) . ?
C10 H10 0.9500 . ?
C10 C5 1.387(3) . ?
C45 C46 1.377(3) . ?
C45 C024 1.440(3) . ?
C90 HH 0.9500 . ?
C90 C91 1.380(3) . ?
C24 H24 0.9500 . ?
C24 C23 1.388(3) . ?
C80 HI 0.9500 . ?
C80 C79 1.405(3) . ?
C80 C81 1.364(3) . ?
C76 HJ 0.9500 . ?
C13 H13 0.9500 . ?
C13 C12 1.412(3) . ?
C79 HK 0.9500 . ?
C66 HL 0.9500 . ?
C66 C67 1.387(3) . ?
C91 HM 0.9500 . ?
C23 H23 0.9500 . ?
C28 H28 0.9500 . ?
C28 C29 1.383(3) . ?
C12 H12 0.9500 . ?
C82 C81 1.423(3) . ?
C82 C83 1.418(3) . ?
C40 C39 1.404(3) . ?
C46 HN 0.9500 . ?
C46 C47 1.411(3) . ?
C85 HO 0.9500 . ?
C85 C84 1.408(3) . ?
C4 H4 0.9500 . ?
C4 C3 1.387(3) . ?
C5 H5 0.9500 . ?
C024 C49 1.435(3) . ?
C47 HP 0.9500 . ?
C47 C48 1.353(4) . ?
C67 HQ 0.9500 . ?
C67 C68 1.389(3) . ?
C49 C48 1.413(3) . ?
C49 C50 1.425(3) . ?
C97 HR 0.9500 . ?
C97 C96 1.386(4) . ?
C97 C98 1.387(4) . ?
C16 H16 0.9500 . ?
C16 C17 1.358(3) . ?
C29 H29 0.9500 . ?
C29 C30 1.393(3) . ?
C81 HS 0.9500 . ?
C61 C62 1.398(4) . ?
C61 C60 1.399(3) . ?
C17 H17 0.9500 . ?
C17 C18 1.411(3) . ?
C48 HT 0.9500 . ?
C84 HU 0.9500 . ?
C84 C83 1.366(4) . ?
C68 HV 0.9500 . ?
C18 H18 0.9500 . ?
C50 HW 0.9500 . ?
C50 C51 1.353(4) . ?
C42 HX 0.9500 . ?
C42 C43 1.392(3) . ?
C96 HY 0.9500 . ?
C52 HZ 0.9500 . ?
C52 C51 1.418(3) . ?
C1 H1 0.9500 . ?
C1 C2 1.383(4) . ?
C51 H0AA 0.9500 . ?
C98 H1AA 0.9500 . ?
C30 H30 0.9500 . ?
C43 H2AA 0.9500 . ?
C43 C44 1.381(4) . ?
C3 H3 0.9500 . ?
C3 C2 1.391(4) . ?
C62 H3AA 0.9500 . ?
C62 C63 1.386(4) . ?
C38 C37 1.398(4) . ?
C38 C33 1.392(3) . ?
C39 C44 1.385(4) . ?
C44 H4AA 0.9500 . ?
C60 C65 1.399(3) . ?
C83 H5AA 0.9500 . ?
C2 H2 0.9500 . ?
C65 H6AA 0.9500 . ?
C65 C64 1.383(4) . ?
C37 H7AA 0.9500 . ?
C37 C36 1.383(4) . ?
C63 H8AA 0.9500 . ?
C63 C64 1.387(4) . ?
C64 H9AA 0.9500 . ?
C33 C34 1.396(4) . ?
C36 H0BA 0.9500 . ?
C36 C35 1.395(4) . ?
C34 H1BA 0.9500 . ?
C34 C35 1.381(4) . ?
C35 H2BA 0.9500 . ?
